data_4320117
loop_
_publ_author_name
'Kevin R. Henke'
'Aaron R. Hutchison'
'Matthew K. Krepps'
'Sean Parkin'
'David A. Atwood'

_publ_section_title
;
 Chemistry of 2,4,6-Trimercapto-1,3,5-triazine (TMT): Acid Dissociation
 Constants and Group 2 Complexes
;
_journal_name_full 'Inorganic Chemistry'
_journal_page_first 4443
_journal_page_last 4447
_journal_paper_doi 10.1021/ic0103188
_journal_volume 40
_journal_year 2001
_chemical_formula_sum 'C6 H16 Mg N6 O6 S6'
_chemical_formula_weight 484.92
_chemical_name_systematic
;
  ?
;
_space_group_IT_number 2
_symmetry_cell_setting triclinic
_symmetry_space_group_name_Hall '-P 1'
_symmetry_space_group_name_H-M 'P -1'
_atom_sites_solution_hydrogens geom
_atom_sites_solution_primary direct
_atom_sites_solution_secondary difmap
_audit_creation_method SHELXL-97
_cell_angle_alpha 93.8700(10)
_cell_angle_beta 99.1040(10)
_cell_angle_gamma 104.9630(10)
_cell_formula_units_Z 2
_cell_length_a 8.4196(5)
_cell_length_b 10.0559(6)
_cell_length_c 12.0154(7)
_cell_measurement_temperature 298(2)
_cell_volume 964.15(10)
_computing_structure_refinement 'SHELXL-97 (Sheldrick, 1997)'
_computing_structure_solution 'SHELXS-97 (Sheldrick, 1990)'
_diffrn_ambient_temperature 298(2)
_diffrn_measured_fraction_theta_full .943
_diffrn_measured_fraction_theta_max .943
_diffrn_radiation_monochromator graphite
_diffrn_radiation_source 'fine-focus sealed tube'
_diffrn_radiation_type MoK\a
_diffrn_radiation_wavelength 0.71073
_diffrn_reflns_av_R_equivalents 0.0998
_diffrn_reflns_av_sigmaI/netI 0.0584
_diffrn_reflns_limit_h_max 10
_diffrn_reflns_limit_h_min -6
_diffrn_reflns_limit_k_max 13
_diffrn_reflns_limit_k_min -12
_diffrn_reflns_limit_l_max 12
_diffrn_reflns_limit_l_min -15
_diffrn_reflns_number 5979
_diffrn_reflns_theta_full 27.50
_diffrn_reflns_theta_max 27.50
_diffrn_reflns_theta_min 1.73
_exptl_absorpt_coefficient_mu 0.778
_exptl_absorpt_correction_type none
_exptl_crystal_density_diffrn 1.670
_exptl_crystal_density_method 'not measured'
_exptl_crystal_F_000 500
_refine_diff_density_max .675
_refine_diff_density_min -.540
_refine_diff_density_rms .102
_refine_ls_extinction_method none
_refine_ls_goodness_of_fit_ref 1.099
_refine_ls_hydrogen_treatment mixed
_refine_ls_matrix_type full
_refine_ls_number_parameters 227
_refine_ls_number_reflns 4174
_refine_ls_number_restraints 18
_refine_ls_restrained_S_all 1.122
_refine_ls_R_factor_all 0.0479
_refine_ls_R_factor_gt 0.0407
_refine_ls_shift/su_max 0.001
_refine_ls_shift/su_mean 0.000
_refine_ls_structure_factor_coef Fsqd
_refine_ls_weighting_details 'calc w=1/[\s^2^(Fo^2^)+(0.0529P)^2^+0.5504P] where P=(Fo^2^+2Fc^2^)/3'
_refine_ls_weighting_scheme calc
_refine_ls_wR_factor_gt 0.1070
_refine_ls_wR_factor_ref 0.1113
_reflns_number_gt 3931
_reflns_number_total 4174
_reflns_threshold_expression >2sigma(I)
_cod_data_source_file ic0103188_1.cif
_cod_data_source_block heli5_Mg(H2TMT)2-5water(4)
_cod_database_code 4320117

loop_
_symmetry_equiv_pos_as_xyz
'x, y, z'
'-x, -y, -z'

loop_
_atom_site_label
_atom_site_type_symbol
_atom_site_fract_x
_atom_site_fract_y
_atom_site_fract_z
_atom_site_U_iso_or_equiv
_atom_site_adp_type
_atom_site_occupancy
_atom_site_symmetry_multiplicity
_atom_site_calc_flag
_atom_site_refinement_flags
_atom_site_disorder_assembly
_atom_site_disorder_group
C1A C 0.0603(2) 1.3331(2) 0.46653(15) 0.0268(4) Uani 1 1 d . . .
C2A C -0.0307(2) 1.1638(2) 0.59305(15) 0.0256(3) Uani 1 1 d . . .
C3A C 0.2035(2) 1.3491(2) 0.65867(16) 0.0271(4) Uani 1 1 d . . .
N1A N 0.0941(2) 1.23346(17) 0.67754(13) 0.0283(3) Uani 1 1 d . . .
N2A N 0.1864(2) 1.39519(18) 0.55292(14) 0.0298(3) Uani 1 1 d . . .
H2A H 0.2602 1.4674 0.5416 0.036 Uiso 1 1 calc R . .
N3A N -0.0464(2) 1.21712(17) 0.48966(14) 0.0291(3) Uani 1 1 d . . .
H3A H -0.1290 1.1738 0.4371 0.035 Uiso 1 1 calc R . .
S1A S -0.16922(7) 1.01592(5) 0.60818(4) 0.03412(14) Uani 1 1 d . . .
S2A S 0.03458(7) 1.39590(5) 0.34123(4) 0.03631(15) Uani 1 1 d . . .
S3A S 0.36458(7) 1.43844(7) 0.75855(5) 0.04346(16) Uani 1 1 d . . .
C1B C 0.5602(2) 1.2466(2) 0.59780(16) 0.0280(4) Uani 1 1 d . . .
C2B C 0.4674(2) 1.08232(19) 0.72661(15) 0.0249(3) Uani 1 1 d . . .
C3B C 0.6993(2) 1.27046(19) 0.79154(15) 0.0255(3) Uani 1 1 d . . .
N1B N 0.5908(2) 1.15410(17) 0.81123(13) 0.0267(3) Uani 1 1 d . . .
N2B N 0.6833(2) 1.31365(17) 0.68522(13) 0.0288(3) Uani 1 1 d . . .
H2B H 0.7552 1.3870 0.6737 0.035 Uiso 1 1 calc R . .
N3B N 0.4532(2) 1.13036(17) 0.62191(13) 0.0282(3) Uani 1 1 d . . .
H3B H 0.3724 1.0845 0.5691 0.034 Uiso 1 1 calc R . .
S1B S 0.54222(8) 1.30190(7) 0.47060(4) 0.04707(18) Uani 1 1 d . . .
S2B S 0.32962(6) 0.93380(5) 0.74404(4) 0.03189(14) Uani 1 1 d . . .
S3B S 0.85867(7) 1.36593(5) 0.89131(4) 0.03603(14) Uani 1 1 d . . .
Mg Mg 0.25347(8) 1.20280(7) 1.05055(5) 0.02753(16) Uani 1 1 d . . .
O1W O 0.4819(2) 1.1776(2) 1.02628(14) 0.0439(4) Uani 1 1 d D . .
H1AW H 0.5259 1.1675 0.9629 0.066 Uiso 1 1 d RD . .
H1BW H 0.5596 1.1606 1.0803 0.066 Uiso 1 1 d RD . .
O2W O 0.0257(2) 1.21583(18) 1.09428(13) 0.0409(4) Uani 1 1 d D . .
H2AW H -0.0498 1.2336 1.0473 0.061 Uiso 1 1 d RD . .
H2BW H 0.0046 1.2590 1.1533 0.061 Uiso 1 1 d RD . .
O3W O 0.3555(2) 1.27254(19) 1.21724(13) 0.0463(4) Uani 1 1 d D . .
H3AW H 0.3594 1.2393 1.2789 0.070 Uiso 1 1 d RD . .
H3BW H 0.4383 1.3502 1.2317 0.070 Uiso 1 1 d RD . .
O4W O 0.19563(19) 1.00513(16) 1.09186(14) 0.0381(3) Uani 1 1 d D . .
H4AW H 0.1036 0.9760 1.1156 0.057 Uiso 1 1 d RD . .
H4BW H 0.2828 0.9731 1.1200 0.057 Uiso 1 1 d RD . .
O5W O 0.3085(2) 1.40049(17) 1.01079(15) 0.0448(4) Uani 1 1 d D . .
H5AW H 0.3346 1.4220 0.9427 0.067 Uiso 1 1 d RD . .
H5BW H 0.2564 1.4614 1.0384 0.067 Uiso 1 1 d RD . .
O6W O 0.14025(18) 1.12620(15) 0.88298(11) 0.0303(3) Uani 1 1 d D . .
H6AW H 0.1198 1.1673 0.8225 0.045 Uiso 1 1 d RD . .
H6BW H 0.1885 1.0607 0.8559 0.045 Uiso 1 1 d RD . .

loop_
_atom_site_aniso_label
_atom_site_aniso_U_11
_atom_site_aniso_U_22
_atom_site_aniso_U_33
_atom_site_aniso_U_23
_atom_site_aniso_U_13
_atom_site_aniso_U_12
C1A 0.0286(9) 0.0272(9) 0.0236(8) 0.0030(7) 0.0046(7) 0.0058(7)
C2A 0.0250(8) 0.0268(8) 0.0236(8) 0.0044(6) 0.0027(7) 0.0056(7)
C3A 0.0270(8) 0.0278(9) 0.0239(8) 0.0041(7) 0.0023(7) 0.0040(7)
N1A 0.0276(8) 0.0281(8) 0.0240(7) 0.0052(6) 0.0005(6) 0.0004(6)
N2A 0.0297(8) 0.0280(8) 0.0249(7) 0.0067(6) 0.0019(6) -0.0032(6)
N3A 0.0294(8) 0.0280(8) 0.0235(7) 0.0058(6) -0.0007(6) -0.0010(6)
S1A 0.0350(3) 0.0296(3) 0.0293(2) 0.00763(18) 0.00168(19) -0.0047(2)
S2A 0.0459(3) 0.0319(3) 0.0232(2) 0.00789(18) 0.0003(2) -0.0009(2)
S3A 0.0395(3) 0.0446(3) 0.0306(3) 0.0065(2) -0.0058(2) -0.0094(2)
C1B 0.0275(9) 0.0292(9) 0.0237(8) 0.0060(7) 0.0012(7) 0.0024(7)
C2B 0.0246(8) 0.0260(8) 0.0233(8) 0.0048(6) 0.0031(6) 0.0056(7)
C3B 0.0263(8) 0.0259(8) 0.0230(8) 0.0028(6) 0.0014(7) 0.0069(7)
N1B 0.0271(7) 0.0273(8) 0.0220(7) 0.0039(6) 0.0005(6) 0.0029(6)
N2B 0.0289(8) 0.0265(8) 0.0252(8) 0.0060(6) 0.0002(6) -0.0007(6)
N3B 0.0275(7) 0.0287(8) 0.0220(7) 0.0045(6) -0.0013(6) -0.0006(6)
S1B 0.0498(3) 0.0491(3) 0.0249(3) 0.0153(2) -0.0064(2) -0.0121(3)
S2B 0.0327(3) 0.0277(2) 0.0284(2) 0.00639(18) 0.00086(18) -0.00191(19)
S3B 0.0354(3) 0.0318(3) 0.0308(3) 0.00089(19) -0.0089(2) 0.0010(2)
Mg 0.0275(3) 0.0296(3) 0.0228(3) 0.0045(2) 0.0009(2) 0.0049(3)
O1W 0.0342(8) 0.0697(12) 0.0322(8) 0.0131(7) 0.0074(6) 0.0193(8)
O2W 0.0369(8) 0.0534(10) 0.0321(7) -0.0020(7) 0.0028(6) 0.0155(7)
O3W 0.0500(9) 0.0509(10) 0.0256(7) 0.0041(6) -0.0041(7) -0.0016(8)
O4W 0.0324(7) 0.0356(8) 0.0455(8) 0.0174(6) 0.0037(6) 0.0064(6)
O5W 0.0580(10) 0.0321(8) 0.0433(9) 0.0089(6) 0.0111(8) 0.0083(7)
O6W 0.0364(7) 0.0302(7) 0.0224(6) 0.0051(5) 0.0002(5) 0.0085(6)

loop_
_atom_type_symbol
_atom_type_description
_atom_type_scat_dispersion_real
_atom_type_scat_dispersion_imag
_atom_type_scat_source
C C .0033 .0016 'International Tables Vol C Tables 4.2.6.8 and 6.1.1.4'
H H .0000 .0000 'International Tables Vol C Tables 4.2.6.8 and 6.1.1.4'
N N .0061 .0033 'International Tables Vol C Tables 4.2.6.8 and 6.1.1.4'
O O .0106 .0060 'International Tables Vol C Tables 4.2.6.8 and 6.1.1.4'
Mg Mg .0486 .0363 'International Tables Vol C Tables 4.2.6.8 and 6.1.1.4'
S S .1246 .1234 'International Tables Vol C Tables 4.2.6.8 and 6.1.1.4'

loop_
_geom_angle_atom_site_label_1
_geom_angle_atom_site_label_2
_geom_angle_atom_site_label_3
_geom_angle
_geom_angle_site_symmetry_1
_geom_angle_site_symmetry_3
_geom_angle_publ_flag
N2A C1A N3A 114.61(16) . . ?
N2A C1A S2A 122.95(14) . . ?
N3A C1A S2A 122.42(15) . . ?
N1A C2A N3A 118.70(17) . . ?
N1A C2A S1A 122.65(14) . . ?
N3A C2A S1A 118.65(14) . . ?
N1A C3A N2A 119.59(17) . . ?
N1A C3A S3A 122.16(14) . . ?
N2A C3A S3A 118.23(14) . . ?
C3A N1A C2A 119.56(16) . . ?
C1A N2A C3A 123.51(17) . . ?
C1A N2A H2A 118.2 . . ?
C3A N2A H2A 118.2 . . ?
C1A N3A C2A 123.93(17) . . ?
C1A N3A H3A 118.0 . . ?
C2A N3A H3A 118.0 . . ?
N2B C1B N3B 114.96(16) . . ?
N2B C1B S1B 122.42(15) . . ?
N3B C1B S1B 122.61(15) . . ?
N1B C2B N3B 119.34(17) . . ?
N1B C2B S2B 122.16(14) . . ?
N3B C2B S2B 118.49(14) . . ?
N1B C3B N2B 119.55(16) . . ?
N1B C3B S3B 122.93(14) . . ?
N2B C3B S3B 117.51(14) . . ?
C2B N1B C3B 119.47(16) . . ?
C1B N2B C3B 123.34(16) . . ?
C1B N2B H2B 118.3 . . ?
C3B N2B H2B 118.3 . . ?
C1B N3B C2B 123.31(16) . . ?
C1B N3B H3B 118.3 . . ?
C2B N3B H3B 118.3 . . ?
O5W Mg O4W 179.10(8) . . ?
O5W Mg O3W 90.24(8) . . ?
O4W Mg O3W 89.41(7) . . ?
O5W Mg O1W 93.20(8) . . ?
O4W Mg O1W 87.62(7) . . ?
O3W Mg O1W 88.97(8) . . ?
O5W Mg O6W 91.47(7) . . ?
O4W Mg O6W 88.85(7) . . ?
O3W Mg O6W 177.46(7) . . ?
O1W Mg O6W 92.81(7) . . ?
O5W Mg O2W 92.14(8) . . ?
O4W Mg O2W 87.00(7) . . ?
O3W Mg O2W 85.88(7) . . ?
O1W Mg O2W 172.59(7) . . ?
O6W Mg O2W 92.17(6) . . ?
Mg O1W H1AW 132.5 . . ?
Mg O1W H1BW 125.4 . . ?
H1AW O1W H1BW 101.6 . . ?
Mg O2W H2AW 121.9 . . ?
Mg O2W H2BW 130.9 . . ?
H2AW O2W H2BW 95.2 . . ?
Mg O3W H3AW 136.9 . . ?
Mg O3W H3BW 117.4 . . ?
H3AW O3W H3BW 103.6 . . ?
Mg O4W H4AW 117.2 . . ?
Mg O4W H4BW 116.2 . . ?
H4AW O4W H4BW 118.3 . . ?
Mg O5W H5AW 122.1 . . ?
Mg O5W H5BW 120.0 . . ?
H5AW O5W H5BW 110.2 . . ?
Mg O6W H6AW 132.3 . . ?
Mg O6W H6BW 110.2 . . ?
H6AW O6W H6BW 101.7 . . ?

loop_
_geom_bond_atom_site_label_1
_geom_bond_atom_site_label_2
_geom_bond_distance
_geom_bond_site_symmetry_2
_geom_bond_publ_flag
C1A N2A 1.348(2) . ?
C1A N3A 1.351(2) . ?
C1A S2A 1.6759(19) . ?
C2A N1A 1.346(2) . ?
C2A N3A 1.387(2) . ?
C2A S1A 1.6771(19) . ?
C3A N1A 1.342(2) . ?
C3A N2A 1.381(2) . ?
C3A S3A 1.673(2) . ?
N2A H2A 0.8600 . ?
N3A H3A 0.8600 . ?
C1B N2B 1.353(2) . ?
C1B N3B 1.359(2) . ?
C1B S1B 1.6591(19) . ?
C2B N1B 1.346(2) . ?
C2B N3B 1.376(2) . ?
C2B S2B 1.6868(19) . ?
C3B N1B 1.347(2) . ?
C3B N2B 1.374(2) . ?
C3B S3B 1.6820(19) . ?
N2B H2B 0.8600 . ?
N3B H3B 0.8600 . ?
Mg O5W 2.0292(17) . ?
Mg O4W 2.0358(16) . ?
Mg O3W 2.0484(17) . ?
Mg O1W 2.0662(17) . ?
Mg O6W 2.0881(15) . ?
Mg O2W 2.1004(17) . ?
O1W H1AW 0.9088 . ?
O1W H1BW 0.9036 . ?
O2W H2AW 0.8447 . ?
O2W H2BW 0.8727 . ?
O3W H3AW 0.8323 . ?
O3W H3BW 0.8878 . ?
O4W H4AW 0.8554 . ?
O4W H4BW 0.9024 . ?
O5W H5AW 0.9060 . ?
O5W H5BW 0.9134 . ?
O6W H6AW 0.8750 . ?
O6W H6BW 0.9257 . ?

loop_
_geom_torsion_atom_site_label_1
_geom_torsion_atom_site_label_2
_geom_torsion_atom_site_label_3
_geom_torsion_atom_site_label_4
_geom_torsion
_geom_torsion_site_symmetry_1
_geom_torsion_site_symmetry_2
_geom_torsion_site_symmetry_3
_geom_torsion_site_symmetry_4
_geom_torsion_publ_flag
N2A C3A N1A C2A 0.1(3) . . . . ?
S3A C3A N1A C2A -178.27(15) . . . . ?
N3A C2A N1A C3A -2.6(3) . . . . ?
S1A C2A N1A C3A 178.10(15) . . . . ?
N3A C1A N2A C3A -2.6(3) . . . . ?
S2A C1A N2A C3A 176.07(15) . . . . ?
N1A C3A N2A C1A 2.7(3) . . . . ?
S3A C3A N2A C1A -178.85(16) . . . . ?
N2A C1A N3A C2A 0.0(3) . . . . ?
S2A C1A N3A C2A -178.72(15) . . . . ?
N1A C2A N3A C1A 2.6(3) . . . . ?
S1A C2A N3A C1A -178.05(15) . . . . ?
N3B C2B N1B C3B -0.9(3) . . . . ?
S2B C2B N1B C3B 178.57(14) . . . . ?
N2B C3B N1B C2B -0.5(3) . . . . ?
S3B C3B N1B C2B -179.23(14) . . . . ?
N3B C1B N2B C3B -1.1(3) . . . . ?
S1B C1B N2B C3B 179.26(15) . . . . ?
N1B C3B N2B C1B 1.6(3) . . . . ?
S3B C3B N2B C1B -179.60(16) . . . . ?
N2B C1B N3B C2B -0.4(3) . . . . ?
S1B C1B N3B C2B 179.27(15) . . . . ?
N1B C2B N3B C1B 1.4(3) . . . . ?
S2B C2B N3B C1B -178.13(15) . . . . ?
